data_7705765
loop_
_publ_author_name
'Macha, Bret B.'
'Dhara, Debabrata'
'Radacki, Krzysztof'
'Dewhurst, Rian D.'
'Braunschweig, Holger'

_publ_section_title
;
 Intermetallic transfer of unsymmetrical borylene fragments: isolation of
 the second early-transition-metal terminal borylene complex and other
 rare species.
;
_journal_issue 48
_journal_name_full 'Dalton transactions (Cambridge, England : 2003)'
_journal_page_first 17719
_journal_page_last 17724
_journal_paper_doi 10.1039/d0dt03557b
_journal_volume 49
_journal_year 2020
_chemical_formula_moiety 'C12 H18 B Mo N O5 Si'
_chemical_formula_sum 'C12 H18 B Mo N O5 Si'
_chemical_formula_weight 391.11
_space_group_crystal_system monoclinic
_space_group_IT_number 14
_space_group_name_Hall '-P 2ybc'
_space_group_name_H-M_alt 'P 1 21/c 1'
_atom_sites_solution_hydrogens geom
_atom_sites_solution_primary dual
_atom_sites_solution_secondary difmap
_audit_creation_method SHELXL-2018/3
_audit_update_record
;
2020-09-19 deposited with the CCDC.	2020-11-25 downloaded from the CCDC.
;
_cell_angle_alpha 90
_cell_angle_beta 105.893(12)
_cell_angle_gamma 90
_cell_formula_units_Z 4
_cell_length_a 15.031(4)
_cell_length_b 6.6210(14)
_cell_length_c 18.182(4)
_cell_measurement_reflns_used 9880
_cell_measurement_temperature 100(2)
_cell_measurement_theta_max 31.91
_cell_measurement_theta_min 2.33
_cell_volume 1740.3(7)
_computing_cell_refinement 'Saint+ ver. V8.40A (Bruker AXS)'
_computing_data_collection 'BIS 2011.8 / APEX2 ver. 2014.9 (Bruker AXS)'
_computing_data_reduction 'Saint+ ver. V8.40A (Bruker AXS)'
_computing_molecular_graphics 'ShelXLe (Huebschle et all, 2011)'
_computing_publication_material 'CIF-fill 1.2f (K.Radacki 2005-20)'
_computing_structure_refinement 'SHELXL-2018/3 (Sheldrick, 2018)'
_computing_structure_solution 'SHELXT (Sheldrick, 2014)'
_diffrn_ambient_environment N~2~
_diffrn_ambient_temperature 100(2)
_diffrn_detector 'CCD area detector (Apex2)'
_diffrn_detector_area_resol_mean 8.333
_diffrn_measured_fraction_theta_full 1.000
_diffrn_measured_fraction_theta_max 0.850
_diffrn_measurement_device_type 'Bruker X8-APEX II'
_diffrn_measurement_method '\f and \w scans'
_diffrn_radiation_monochromator 'multi-layer mirror'
_diffrn_radiation_type MoK\a
_diffrn_radiation_wavelength 0.71073
_diffrn_reflns_av_R_equivalents 0.0383
_diffrn_reflns_av_unetI/netI 0.0310
_diffrn_reflns_Laue_measured_fraction_full 1.000
_diffrn_reflns_Laue_measured_fraction_max 0.850
_diffrn_reflns_limit_h_max 21
_diffrn_reflns_limit_h_min -20
_diffrn_reflns_limit_k_max 9
_diffrn_reflns_limit_k_min -9
_diffrn_reflns_limit_l_max 25
_diffrn_reflns_limit_l_min -26
_diffrn_reflns_number 33259
_diffrn_reflns_point_group_measured_fraction_full 1.000
_diffrn_reflns_point_group_measured_fraction_max 0.850
_diffrn_reflns_theta_full 26.000
_diffrn_reflns_theta_max 32.672
_diffrn_reflns_theta_min 1.409
_diffrn_source 'rotating-anode (Nonius FR-591)'
_exptl_absorpt_coefficient_mu 0.838
_exptl_absorpt_correction_T_max 0.7465
_exptl_absorpt_correction_T_min 0.6408
_exptl_absorpt_correction_type multi-scan
_exptl_absorpt_process_details 'SadAbs 2016/2 (Bruker AXS)'
_exptl_crystal_colour colourless
_exptl_crystal_density_diffrn 1.493
_exptl_crystal_description plate
_exptl_crystal_F_000 792
_exptl_crystal_size_max 0.36
_exptl_crystal_size_mid 0.22
_exptl_crystal_size_min 0.06
_refine_diff_density_max 0.479
_refine_diff_density_min -0.388
_refine_diff_density_rms 0.074
_refine_ls_extinction_method none
_refine_ls_goodness_of_fit_ref 1.106
_refine_ls_hydrogen_treatment constr
_refine_ls_matrix_type full
_refine_ls_number_parameters 196
_refine_ls_number_reflns 5423
_refine_ls_number_restraints 0
_refine_ls_restrained_S_all 1.106
_refine_ls_R_factor_all 0.0348
_refine_ls_R_factor_gt 0.0268
_refine_ls_shift/su_max 0.001
_refine_ls_shift/su_mean 0.000
_refine_ls_structure_factor_coef Fsqd
_refine_ls_weighting_details 'w=1/[\s^2^(Fo^2^)+(0.0200P)^2^+1.0045P] where P=(Fo^2^+2Fc^2^)/3'
_refine_ls_weighting_scheme calc
_refine_ls_wR_factor_gt 0.0588
_refine_ls_wR_factor_ref 0.0610
_reflns_Friedel_coverage 0.000
_reflns_number_gt 4632
_reflns_number_total 5423
_reflns_threshold_expression 'I > 2\s(I)'
_cod_data_source_file d0dt03557b2.cif
_cod_data_source_block BM010
_cod_depositor_comments 'Adding full bibliography for 7705762--7705769.cif.'
_cod_original_cell_volume 1740.4(7)
_cod_original_sg_symbol_H-M 'P 21/c'
_cod_database_code 7705765
_shelx_shelxl_version_number 2018/3
_shelx_space_group_comment
;
The symmetry employed for this shelxl refinement is uniquely defined
by the following loop, which should always be used as a source of
symmetry information in preference to the above space-group names.
They are only intended as comments.
;
_shelx_estimated_absorpt_t_min 0.679
_shelx_estimated_absorpt_t_max 0.850

loop_
_space_group_symop_operation_xyz
'x, y, z'
'-x, y+1/2, -z+1/2'
'-x, -y, -z'
'x, -y-1/2, z-1/2'

loop_
_atom_site_label
_atom_site_type_symbol
_atom_site_fract_x
_atom_site_fract_y
_atom_site_fract_z
_atom_site_U_iso_or_equiv
_atom_site_adp_type
_atom_site_occupancy
_atom_site_site_symmetry_order
_atom_site_calc_flag
_atom_site_refinement_flags_posn
_atom_site_refinement_flags_adp
_atom_site_refinement_flags_occupancy
_atom_site_disorder_assembly
_atom_site_disorder_group
Mo1_1 Mo 0.30229(2) 0.58865(2) 0.23321(2) 0.01536(4) Uani 1 1 d . . . . .
O1_1 O 0.39535(11) 0.7252(2) 0.10209(8) 0.0388(4) Uani 1 1 d . . . . .
C2_1 C 0.40940(13) 0.7204(3) 0.31357(10) 0.0214(4) Uani 1 1 d . . . . .
O2_1 O 0.46732(10) 0.7928(2) 0.35978(8) 0.0319(3) Uani 1 1 d . . . . .
C3_1 C 0.22667(13) 0.8486(3) 0.22383(10) 0.0231(4) Uani 1 1 d . . . . .
O3_1 O 0.18238(11) 0.9906(2) 0.21772(10) 0.0379(4) Uani 1 1 d . . . . .
C4_1 C 0.18846(13) 0.4569(3) 0.16167(10) 0.0219(4) Uani 1 1 d . . . . .
O4_1 O 0.12281(10) 0.3850(2) 0.12296(8) 0.0318(3) Uani 1 1 d . . . . .
C5_1 C 0.37009(13) 0.3178(3) 0.24140(10) 0.0224(4) Uani 1 1 d . . . . .
O5_1 O 0.40559(11) 0.1650(2) 0.24574(9) 0.0346(3) Uani 1 1 d . . . . .
C1_1 C 0.36089(13) 0.6773(3) 0.14772(10) 0.0239(4) Uani 1 1 d . . . . .
N1_1 N 0.23445(10) 0.4196(2) 0.39177(8) 0.0184(3) Uani 1 1 d . . . . .
B1_1 B 0.25720(13) 0.4900(3) 0.32893(11) 0.0179(4) Uani 1 1 d . . . . .
C1_2 C 0.30176(12) 0.2820(3) 0.44782(9) 0.0197(3) Uani 1 1 d . . . . .
C2_2 C 0.40113(14) 0.3531(4) 0.45376(12) 0.0349(5) Uani 1 1 d . . . . .
H2A_2 H 0.413599 0.338898 0.403852 0.052 Uiso 1 1 calc R U . . .
H2B_2 H 0.445117 0.270473 0.491597 0.052 Uiso 1 1 calc R U . . .
H2C_2 H 0.407848 0.494997 0.469593 0.052 Uiso 1 1 calc R U . . .
C3_2 C 0.28845(17) 0.0664(3) 0.41715(12) 0.0357(5) Uani 1 1 d . . . . .
H3A_2 H 0.224759 0.023070 0.412347 0.054 Uiso 1 1 calc R U . . .
H3B_2 H 0.331474 -0.023829 0.452502 0.054 Uiso 1 1 calc R U . . .
H3C_2 H 0.300550 0.061333 0.366884 0.054 Uiso 1 1 calc R U . . .
C4_2 C 0.28657(15) 0.2938(3) 0.52683(10) 0.0299(4) Uani 1 1 d . . . . .
H4A_2 H 0.293588 0.433979 0.544756 0.045 Uiso 1 1 calc R U . . .
H4B_2 H 0.332182 0.208724 0.562264 0.045 Uiso 1 1 calc R U . . .
H4C_2 H 0.224111 0.246219 0.524493 0.045 Uiso 1 1 calc R U . . .
Si1_3 Si 0.12031(4) 0.47498(8) 0.39817(3) 0.02198(11) Uani 1 1 d . . . . .
C2_3 C 0.06156(14) 0.6183(3) 0.31049(12) 0.0326(5) Uani 1 1 d . . . . .
H2A_3 H 0.093510 0.747105 0.309996 0.049 Uiso 1 1 calc R U . . .
H2B_3 H -0.002814 0.644097 0.309968 0.049 Uiso 1 1 calc R U . . .
H2C_3 H 0.062976 0.539315 0.265241 0.049 Uiso 1 1 calc R U . . .
C3_3 C 0.12230(17) 0.6360(3) 0.48254(12) 0.0366(5) Uani 1 1 d . . . . .
H3A_3 H 0.173980 0.731404 0.491107 0.055 Uiso 1 1 calc R U . . .
H3B_3 H 0.129964 0.550464 0.527841 0.055 Uiso 1 1 calc R U . . .
H3C_3 H 0.064021 0.710875 0.473092 0.055 Uiso 1 1 calc R U . . .
C4_3 C 0.05525(14) 0.2380(3) 0.40043(12) 0.0325(4) Uani 1 1 d . . . . .
H4A_3 H -0.010274 0.269531 0.393269 0.049 Uiso 1 1 calc R U . . .
H4B_3 H 0.079979 0.170985 0.449888 0.049 Uiso 1 1 calc R U . . .
H4C_3 H 0.061682 0.148220 0.359337 0.049 Uiso 1 1 calc R U . . .

loop_
_atom_site_aniso_label
_atom_site_aniso_U_11
_atom_site_aniso_U_22
_atom_site_aniso_U_33
_atom_site_aniso_U_23
_atom_site_aniso_U_13
_atom_site_aniso_U_12
Mo1_1 0.01659(8) 0.01683(7) 0.01343(7) 0.00211(5) 0.00543(5) -0.00020(6)
O1_1 0.0459(9) 0.0438(9) 0.0339(8) 0.0117(7) 0.0231(7) -0.0021(7)
C2_1 0.0232(9) 0.0227(8) 0.0207(8) 0.0043(6) 0.0097(7) 0.0023(7)
O2_1 0.0280(8) 0.0375(8) 0.0260(7) -0.0002(6) 0.0003(6) -0.0066(6)
C3_1 0.0218(9) 0.0228(9) 0.0236(9) 0.0006(7) 0.0043(7) -0.0027(7)
O3_1 0.0322(8) 0.0246(7) 0.0530(10) 0.0035(7) 0.0051(7) 0.0079(6)
C4_1 0.0246(10) 0.0228(9) 0.0208(8) 0.0012(6) 0.0103(7) 0.0022(7)
O4_1 0.0260(7) 0.0359(8) 0.0302(7) -0.0065(6) 0.0022(6) -0.0039(6)
C5_1 0.0218(9) 0.0245(9) 0.0223(8) 0.0046(7) 0.0086(7) -0.0013(7)
O5_1 0.0348(8) 0.0254(7) 0.0477(9) 0.0076(6) 0.0183(7) 0.0073(6)
C1_1 0.0266(10) 0.0242(9) 0.0210(8) 0.0035(7) 0.0068(7) -0.0004(7)
N1_1 0.0171(7) 0.0232(7) 0.0151(6) 0.0005(5) 0.0046(5) -0.0014(6)
B1_1 0.0148(9) 0.0205(9) 0.0178(9) -0.0010(7) 0.0033(7) -0.0009(7)
C1_2 0.0202(9) 0.0244(9) 0.0128(7) 0.0049(6) 0.0018(6) -0.0002(7)
C2_2 0.0190(10) 0.0560(14) 0.0268(10) 0.0181(9) 0.0016(8) 0.0007(9)
C3_2 0.0451(13) 0.0283(11) 0.0308(11) 0.0012(8) 0.0057(9) 0.0092(9)
C4_2 0.0339(11) 0.0371(11) 0.0188(9) 0.0059(7) 0.0074(8) -0.0001(9)
Si1_3 0.0188(3) 0.0289(3) 0.0201(2) 0.00020(19) 0.00846(19) -0.0010(2)
C2_3 0.0205(10) 0.0469(13) 0.0322(10) 0.0094(9) 0.0102(8) 0.0087(9)
C3_3 0.0425(13) 0.0384(12) 0.0338(11) -0.0063(9) 0.0186(10) 0.0043(10)
C4_3 0.0247(10) 0.0418(12) 0.0310(10) -0.0020(9) 0.0078(8) -0.0100(9)

loop_
_atom_type_symbol
_atom_type_description
_atom_type_scat_dispersion_real
_atom_type_scat_dispersion_imag
_atom_type_scat_source
C C 0.0033 0.0016 'International Tables Vol C Tables 4.2.6.8 and 6.1.1.4'
H H 0.0000 0.0000 'International Tables Vol C Tables 4.2.6.8 and 6.1.1.4'
B B 0.0013 0.0007 'International Tables Vol C Tables 4.2.6.8 and 6.1.1.4'
N N 0.0061 0.0033 'International Tables Vol C Tables 4.2.6.8 and 6.1.1.4'
O O 0.0106 0.0060 'International Tables Vol C Tables 4.2.6.8 and 6.1.1.4'
Si Si 0.0817 0.0704 'International Tables Vol C Tables 4.2.6.8 and 6.1.1.4'
Mo Mo -1.6832 0.6857 'International Tables Vol C Tables 4.2.6.8 and 6.1.1.4'

loop_
_geom_angle_atom_site_label_1
_geom_angle_atom_site_label_2
_geom_angle_atom_site_label_3
_geom_angle
_geom_angle_site_symmetry_1
_geom_angle_site_symmetry_3
_geom_angle_publ_flag
C4_1 Mo1_1 C3_1 87.52(7) . . ?
C4_1 Mo1_1 C5_1 89.18(7) . . ?
C3_1 Mo1_1 C5_1 176.23(7) . . ?
C4_1 Mo1_1 C2_1 174.07(7) . . ?
C3_1 Mo1_1 C2_1 90.65(7) . . ?
C5_1 Mo1_1 C2_1 92.45(7) . . ?
C4_1 Mo1_1 C1_1 95.60(7) . . ?
C3_1 Mo1_1 C1_1 92.28(7) . . ?
C5_1 Mo1_1 C1_1 89.85(7) . . ?
C2_1 Mo1_1 C1_1 90.11(7) . . ?
C4_1 Mo1_1 B1_1 89.48(7) . . ?
C3_1 Mo1_1 B1_1 91.84(7) . . ?
C5_1 Mo1_1 B1_1 86.31(7) . . ?
C2_1 Mo1_1 B1_1 84.94(7) . . ?
C1_1 Mo1_1 B1_1 173.59(7) . . ?
O2_1 C2_1 Mo1_1 177.88(15) . . ?
O3_1 C3_1 Mo1_1 178.13(17) . . ?
O4_1 C4_1 Mo1_1 177.80(16) . . ?
O5_1 C5_1 Mo1_1 178.22(16) . . ?
O1_1 C1_1 Mo1_1 178.17(17) . . ?
B1_1 N1_1 C1_2 119.48(15) . . ?
B1_1 N1_1 Si1_3 116.76(13) . . ?
C1_2 N1_1 Si1_3 123.45(11) . . ?
N1_1 B1_1 Mo1_1 175.78(15) . . ?
C4_2 C1_2 C3_2 110.83(16) . . ?
C4_2 C1_2 N1_1 110.94(15) . . ?
C3_2 C1_2 N1_1 108.55(14) . . ?
C4_2 C1_2 C2_2 108.20(15) . . ?
C3_2 C1_2 C2_2 109.81(18) . . ?
N1_1 C1_2 C2_2 108.48(14) . . ?
C1_2 C2_2 H2A_2 109.5 . . ?
C1_2 C2_2 H2B_2 109.5 . . ?
H2A_2 C2_2 H2B_2 109.5 . . ?
C1_2 C2_2 H2C_2 109.5 . . ?
H2A_2 C2_2 H2C_2 109.5 . . ?
H2B_2 C2_2 H2C_2 109.5 . . ?
C1_2 C3_2 H3A_2 109.5 . . ?
C1_2 C3_2 H3B_2 109.5 . . ?
H3A_2 C3_2 H3B_2 109.5 . . ?
C1_2 C3_2 H3C_2 109.5 . . ?
H3A_2 C3_2 H3C_2 109.5 . . ?
H3B_2 C3_2 H3C_2 109.5 . . ?
C1_2 C4_2 H4A_2 109.5 . . ?
C1_2 C4_2 H4B_2 109.5 . . ?
H4A_2 C4_2 H4B_2 109.5 . . ?
C1_2 C4_2 H4C_2 109.5 . . ?
H4A_2 C4_2 H4C_2 109.5 . . ?
H4B_2 C4_2 H4C_2 109.5 . . ?
N1_1 Si1_3 C4_3 110.42(9) . . ?
N1_1 Si1_3 C2_3 106.72(8) . . ?
C4_3 Si1_3 C2_3 108.75(10) . . ?
N1_1 Si1_3 C3_3 111.81(9) . . ?
C4_3 Si1_3 C3_3 110.84(10) . . ?
C2_3 Si1_3 C3_3 108.14(11) . . ?
Si1_3 C2_3 H2A_3 109.5 . . ?
Si1_3 C2_3 H2B_3 109.5 . . ?
H2A_3 C2_3 H2B_3 109.5 . . ?
Si1_3 C2_3 H2C_3 109.5 . . ?
H2A_3 C2_3 H2C_3 109.5 . . ?
H2B_3 C2_3 H2C_3 109.5 . . ?
Si1_3 C3_3 H3A_3 109.5 . . ?
Si1_3 C3_3 H3B_3 109.5 . . ?
H3A_3 C3_3 H3B_3 109.5 . . ?
Si1_3 C3_3 H3C_3 109.5 . . ?
H3A_3 C3_3 H3C_3 109.5 . . ?
H3B_3 C3_3 H3C_3 109.5 . . ?
Si1_3 C4_3 H4A_3 109.5 . . ?
Si1_3 C4_3 H4B_3 109.5 . . ?
H4A_3 C4_3 H4B_3 109.5 . . ?
Si1_3 C4_3 H4C_3 109.5 . . ?
H4A_3 C4_3 H4C_3 109.5 . . ?
H4B_3 C4_3 H4C_3 109.5 . . ?

loop_
_geom_bond_atom_site_label_1
_geom_bond_atom_site_label_2
_geom_bond_distance
_geom_bond_site_symmetry_2
_geom_bond_publ_flag
Mo1_1 C4_1 2.040(2) . ?
Mo1_1 C3_1 2.044(2) . ?
Mo1_1 C5_1 2.0480(19) . ?
Mo1_1 C2_1 2.0494(19) . ?
Mo1_1 C1_1 2.0703(18) . ?
Mo1_1 B1_1 2.1356(19) . ?
O1_1 C1_1 1.137(2) . ?
C2_1 O2_1 1.137(2) . ?
C3_1 O3_1 1.140(2) . ?
C4_1 O4_1 1.147(2) . ?
C5_1 O5_1 1.136(2) . ?
N1_1 B1_1 1.361(2) . ?
N1_1 C1_2 1.526(2) . ?
N1_1 Si1_3 1.7892(16) . ?
C1_2 C4_2 1.517(2) . ?
C1_2 C3_2 1.526(3) . ?
C1_2 C2_2 1.541(3) . ?
C2_2 H2A_2 0.9800 . ?
C2_2 H2B_2 0.9800 . ?
C2_2 H2C_2 0.9800 . ?
C3_2 H3A_2 0.9800 . ?
C3_2 H3B_2 0.9800 . ?
C3_2 H3C_2 0.9800 . ?
C4_2 H4A_2 0.9800 . ?
C4_2 H4B_2 0.9800 . ?
C4_2 H4C_2 0.9800 . ?
Si1_3 C4_3 1.855(2) . ?
Si1_3 C2_3 1.858(2) . ?
Si1_3 C3_3 1.862(2) . ?
C2_3 H2A_3 0.9800 . ?
C2_3 H2B_3 0.9800 . ?
C2_3 H2C_3 0.9800 . ?
C3_3 H3A_3 0.9800 . ?
C3_3 H3B_3 0.9800 . ?
C3_3 H3C_3 0.9800 . ?
C4_3 H4A_3 0.9800 . ?
C4_3 H4B_3 0.9800 . ?
C4_3 H4C_3 0.9800 . ?

loop_
_geom_torsion_atom_site_label_1
_geom_torsion_atom_site_label_2
_geom_torsion_atom_site_label_3
_geom_torsion_atom_site_label_4
_geom_torsion
_geom_torsion_site_symmetry_1
_geom_torsion_site_symmetry_2
_geom_torsion_site_symmetry_3
_geom_torsion_site_symmetry_4
_geom_torsion_publ_flag
B1_1 N1_1 C1_2 C4_2 155.31(17) . . . . ?
Si1_3 N1_1 C1_2 C4_2 -31.4(2) . . . . ?
B1_1 N1_1 C1_2 C3_2 -82.7(2) . . . . ?
Si1_3 N1_1 C1_2 C3_2 90.58(17) . . . . ?
B1_1 N1_1 C1_2 C2_2 36.6(2) . . . . ?
Si1_3 N1_1 C1_2 C2_2 -150.15(14) . . . . ?
B1_1 N1_1 Si1_3 C4_3 119.03(14) . . . . ?
C1_2 N1_1 Si1_3 C4_3 -54.40(15) . . . . ?
B1_1 N1_1 Si1_3 C2_3 0.99(16) . . . . ?
C1_2 N1_1 Si1_3 C2_3 -172.44(14) . . . . ?
B1_1 N1_1 Si1_3 C3_3 -117.06(15) . . . . ?
C1_2 N1_1 Si1_3 C3_3 69.50(16) . . . . ?
